data_7220238
loop_
_publ_author_name
'Armaghan, Mahsa'
'Lu, Wei-Yu'
'Wu, Di'
'Wei, Yao'
'Yuan, Feng-Ling'
'Weng, Ng Seik'
'MOHHAMADPOUR AMINI, MOSTAFA'
'Zhang, Wen-Hua'
'Young, David James'
'Hor, Andy'
'Lang, Jian-Ping'

_publ_section_title
;
 Isolation of first row transition metal--carboxylate zwitterions
;
_journal_name_full 'RSC Adv.'
_journal_paper_doi 10.1039/C5RA05564D
_journal_year 2015
_chemical_formula_moiety 'C14 H16 Co N2 O8'
_chemical_formula_sum 'C14 H16 Co N2 O8'
_chemical_formula_weight 399.22
_chemical_name_systematic
; 
 ? 
;
_space_group_IT_number 61
_symmetry_cell_setting orthorhombic
_symmetry_space_group_name_Hall '-P 2ac 2ab'
_symmetry_space_group_name_H-M 'P b c a'
_atom_sites_solution_hydrogens geom
_atom_sites_solution_primary direct
_atom_sites_solution_secondary difmap
_audit_creation_method SHELXL-97
_audit_update_record
;
2014-07-10 deposited with the CCDC.
2015-05-07 downloaded from the CCDC.
;
_cell_angle_alpha 90.00
_cell_angle_beta 90.00
_cell_angle_gamma 90.00
_cell_formula_units_Z 4
_cell_length_a 7.1867(3)
_cell_length_b 13.3223(6)
_cell_length_c 16.8797(7)
_cell_measurement_reflns_used 9867
_cell_measurement_temperature 296(2)
_cell_measurement_theta_max 37.68
_cell_measurement_theta_min 2.83
_cell_volume 1616.12(12)
_computing_cell_refinement 'ApexII (Bruker, 2011)'
_computing_data_collection 'ApexII (Bruker, 2011)'
_computing_data_reduction 'ApexII (Bruker, 2011)'
_computing_molecular_graphics 'SHELXL-97 (Sheldrick, 2008)'
_computing_publication_material 'publCIF (Westrip, 2010)'
_computing_structure_refinement 'SHELXL-97 (Sheldrick, 2008)'
_computing_structure_solution 'SHELXS-97 (Sheldrick, 2008)'
_diffrn_ambient_temperature 296(2)
_diffrn_measured_fraction_theta_full 0.997
_diffrn_measured_fraction_theta_max 0.997
_diffrn_measurement_device_type 'Bruker ApexII'
_diffrn_measurement_method 'phi and omega scans'
_diffrn_radiation_monochromator graphite
_diffrn_radiation_source 'fine-focus sealed tube'
_diffrn_radiation_type MoK\a
_diffrn_radiation_wavelength 0.71073
_diffrn_reflns_av_R_equivalents 0.0231
_diffrn_reflns_av_sigmaI/netI 0.0152
_diffrn_reflns_limit_h_max 12
_diffrn_reflns_limit_h_min -12
_diffrn_reflns_limit_k_max 22
_diffrn_reflns_limit_k_min -22
_diffrn_reflns_limit_l_max 23
_diffrn_reflns_limit_l_min -29
_diffrn_reflns_number 33694
_diffrn_reflns_theta_full 37.81
_diffrn_reflns_theta_max 37.81
_diffrn_reflns_theta_min 2.41
_diffrn_standards_decay_% 0
_diffrn_standards_interval_count 0
_diffrn_standards_interval_time 0
_diffrn_standards_number 0
_exptl_absorpt_coefficient_mu 1.109
_exptl_absorpt_correction_T_max 0.8254
_exptl_absorpt_correction_T_min 0.7320
_exptl_absorpt_correction_type multi-scan
_exptl_absorpt_process_details 'SADABS, (Sheldrick 2008)'
_exptl_crystal_colour pink
_exptl_crystal_density_diffrn 1.641
_exptl_crystal_density_method 'not measured'
_exptl_crystal_description prism
_exptl_crystal_F_000 820
_exptl_crystal_size_max 0.30
_exptl_crystal_size_mid 0.30
_exptl_crystal_size_min 0.18
_refine_diff_density_max 0.584
_refine_diff_density_min -0.534
_refine_diff_density_rms 0.076
_refine_ls_extinction_coef 0.0217(13)
_refine_ls_extinction_expression Fc^*^=kFc[1+0.001xFc^2^\l^3^/sin(2\q)]^-1/4^
_refine_ls_extinction_method SHELXL
_refine_ls_goodness_of_fit_ref 1.112
_refine_ls_hydrogen_treatment mixed
_refine_ls_matrix_type full
_refine_ls_number_parameters 128
_refine_ls_number_reflns 4334
_refine_ls_number_restraints 3
_refine_ls_restrained_S_all 1.112
_refine_ls_R_factor_all 0.0467
_refine_ls_R_factor_gt 0.0357
_refine_ls_shift/su_max 0.001
_refine_ls_shift/su_mean 0.000
_refine_ls_structure_factor_coef Fsqd
_refine_ls_weighting_details 'calc w=1/[\s^2^(Fo^2^)+(0.0461P)^2^+0.5280P] where P=(Fo^2^+2Fc^2^)/3'
_refine_ls_weighting_scheme calc
_refine_ls_wR_factor_gt 0.0974
_refine_ls_wR_factor_ref 0.1056
_reflns_number_gt 3448
_reflns_number_total 4334
_reflns_threshold_expression >2sigma(I)
_cod_data_source_file c5ra05564d2.cif
_cod_data_source_block 3
_cod_original_sg_symbol_H-M Pbca
_cod_database_code 7220238

loop_
_symmetry_equiv_pos_as_xyz
'x, y, z'
'-x+1/2, -y, z+1/2'
'-x, y+1/2, -z+1/2'
'x+1/2, -y+1/2, -z'
'-x, -y, -z'
'x-1/2, y, -z-1/2'
'x, -y-1/2, z-1/2'
'-x-1/2, y-1/2, z'

loop_
_atom_site_label
_atom_site_type_symbol
_atom_site_fract_x
_atom_site_fract_y
_atom_site_fract_z
_atom_site_U_iso_or_equiv
_atom_site_adp_type
_atom_site_occupancy
_atom_site_symmetry_multiplicity
_atom_site_calc_flag
_atom_site_refinement_flags
Co1 Co 0.5000 0.0000 0.5000 0.02319(7) Uani 1 2 d S
O1 O 0.57497(17) 0.15078(6) 0.49281(4) 0.03208(19) Uani 1 1 d D
H1 H 0.564(3) 0.1860(15) 0.4522(10) 0.060(6) Uiso 1 1 d D
O2 O 0.5661(2) 0.25538(7) 0.86184(5) 0.0610(4) Uani 1 1 d .
O3 O 0.49602(13) 0.10695(7) 0.91252(5) 0.0351(2) Uani 1 1 d .
O1W O 0.22719(14) 0.04083(7) 0.47169(5) 0.03530(19) Uani 1 1 d D
H2W H 0.161(2) -0.0078(12) 0.4535(12) 0.049(5) Uiso 1 1 d D
H1W H 0.171(3) 0.0632(16) 0.5107(10) 0.052(6) Uiso 1 1 d D
N1 N 0.47867(13) 0.04952(7) 0.61944(5) 0.02489(16) Uani 1 1 d .
C1 C 0.5471(2) 0.21145(8) 0.56035(6) 0.0320(2) Uani 1 1 d .
H1A H 0.4396 0.2543 0.5523 0.038 Uiso 1 1 calc R
H1B H 0.6549 0.2540 0.5686 0.038 Uiso 1 1 calc R
C2 C 0.51693(15) 0.14642(7) 0.63199(5) 0.02319(17) Uani 1 1 d .
C3 C 0.52906(17) 0.18632(7) 0.70789(5) 0.0268(2) Uani 1 1 d .
H3 H 0.5556 0.2541 0.7150 0.032 Uiso 1 1 calc R
C4 C 0.50146(14) 0.12469(7) 0.77285(5) 0.02303(16) Uani 1 1 d .
C5 C 0.46029(19) 0.02415(8) 0.75959(6) 0.0293(2) Uani 1 1 d .
H5 H 0.4398 -0.0191 0.8019 0.035 Uiso 1 1 calc R
C6 C 0.4502(2) -0.01050(8) 0.68259(6) 0.0317(2) Uani 1 1 d .
H6 H 0.4228 -0.0778 0.6740 0.038 Uiso 1 1 calc R
C7 C 0.52106(17) 0.16556(8) 0.85595(6) 0.0278(2) Uani 1 1 d .

loop_
_atom_site_aniso_label
_atom_site_aniso_U_11
_atom_site_aniso_U_22
_atom_site_aniso_U_33
_atom_site_aniso_U_23
_atom_site_aniso_U_13
_atom_site_aniso_U_12
Co1 0.03752(12) 0.02004(9) 0.01202(8) -0.00232(5) 0.00018(6) -0.00290(6)
O1 0.0607(6) 0.0226(3) 0.0129(3) 0.0011(2) 0.0016(3) -0.0053(4)
O2 0.1404(12) 0.0267(4) 0.0161(3) -0.0047(3) 0.0024(5) -0.0161(6)
O3 0.0535(5) 0.0360(4) 0.0158(3) 0.0068(3) -0.0022(3) -0.0076(3)
O1W 0.0389(4) 0.0364(4) 0.0306(4) -0.0107(3) -0.0005(3) 0.0005(4)
N1 0.0405(5) 0.0203(3) 0.0138(3) -0.0022(2) 0.0010(3) -0.0036(3)
C1 0.0614(7) 0.0203(4) 0.0143(3) 0.0014(3) 0.0004(4) -0.0020(4)
C2 0.0382(5) 0.0185(3) 0.0129(3) -0.0001(3) -0.0004(3) -0.0004(3)
C3 0.0482(6) 0.0185(3) 0.0136(3) -0.0012(3) -0.0002(3) -0.0017(3)
C4 0.0360(5) 0.0200(3) 0.0131(3) -0.0007(2) 0.0003(3) 0.0006(3)
C5 0.0514(6) 0.0206(3) 0.0159(3) 0.0005(3) 0.0033(4) -0.0047(4)
C6 0.0580(7) 0.0199(4) 0.0173(4) -0.0015(3) 0.0038(4) -0.0086(4)
C7 0.0477(6) 0.0235(4) 0.0122(3) -0.0007(3) 0.0006(3) 0.0003(4)

loop_
_atom_type_symbol
_atom_type_description
_atom_type_scat_dispersion_real
_atom_type_scat_dispersion_imag
_atom_type_scat_source
C C 0.0033 0.0016 'International Tables Vol C Tables 4.2.6.8 and 6.1.1.4'
H H 0.0000 0.0000 'International Tables Vol C Tables 4.2.6.8 and 6.1.1.4'
N N 0.0061 0.0033 'International Tables Vol C Tables 4.2.6.8 and 6.1.1.4'
O O 0.0106 0.0060 'International Tables Vol C Tables 4.2.6.8 and 6.1.1.4'
Co Co 0.3494 0.9721 'International Tables Vol C Tables 4.2.6.8 and 6.1.1.4'

loop_
_geom_angle_atom_site_label_1
_geom_angle_atom_site_label_2
_geom_angle_atom_site_label_3
_geom_angle
_geom_angle_site_symmetry_1
_geom_angle_site_symmetry_3
O1 Co1 O1 180.00(4) . 5_656
O1 Co1 O1W 91.24(4) . 5_656
O1 Co1 O1W 88.76(4) 5_656 5_656
O1 Co1 O1W 88.76(4) . .
O1 Co1 O1W 91.24(4) 5_656 .
O1W Co1 O1W 180.0 5_656 .
O1 Co1 N1 76.98(3) . .
O1 Co1 N1 103.02(3) 5_656 .
O1W Co1 N1 86.08(4) 5_656 .
O1W Co1 N1 93.92(4) . .
O1 Co1 N1 103.02(3) . 5_656
O1 Co1 N1 76.98(3) 5_656 5_656
O1W Co1 N1 93.92(4) 5_656 5_656
O1W Co1 N1 86.08(4) . 5_656
N1 Co1 N1 180.0 . 5_656
C1 O1 Co1 117.92(6) . .
C1 O1 H1 109.1(15) . .
Co1 O1 H1 124.4(16) . .
Co1 O1W H2W 113.8(13) . .
Co1 O1W H1W 111.8(14) . .
H2W O1W H1W 107(2) . .
C2 N1 C6 118.59(8) . .
C2 N1 Co1 115.78(6) . .
C6 N1 Co1 125.21(7) . .
O1 C1 C2 109.88(8) . .
O1 C1 H1A 109.7 . .
C2 C1 H1A 109.7 . .
O1 C1 H1B 109.7 . .
C2 C1 H1B 109.7 . .
H1A C1 H1B 108.2 . .
N1 C2 C3 121.90(9) . .
N1 C2 C1 117.31(8) . .
C3 C2 C1 120.80(9) . .
C4 C3 C2 119.63(9) . .
C4 C3 H3 120.2 . .
C2 C3 H3 120.2 . .
C3 C4 C5 118.33(8) . .
C3 C4 C7 120.55(9) . .
C5 C4 C7 121.10(8) . .
C6 C5 C4 119.01(9) . .
C6 C5 H5 120.5 . .
C4 C5 H5 120.5 . .
N1 C6 C5 122.54(9) . .
N1 C6 H6 118.7 . .
C5 C6 H6 118.7 . .
O2 C7 O3 125.39(10) . .
O2 C7 C4 116.43(9) . .
O3 C7 C4 118.16(9) . .

loop_
_geom_bond_atom_site_label_1
_geom_bond_atom_site_label_2
_geom_bond_distance
_geom_bond_site_symmetry_2
Co1 O1 2.0833(8) .
Co1 O1 2.0833(8) 5_656
Co1 O1W 2.0900(10) 5_656
Co1 O1W 2.0900(10) .
Co1 N1 2.1268(8) .
Co1 N1 2.1268(8) 5_656
O1 C1 1.4118(12) .
O1 H1 0.834(15) .
O2 C7 1.2436(14) .
O3 C7 1.2465(13) .
O1W H2W 0.860(14) .
O1W H1W 0.828(14) .
N1 C2 1.3367(13) .
N1 C6 1.3482(14) .
C1 C2 1.5033(13) .
C1 H1A 0.9700 .
C1 H1B 0.9700 .
C2 C3 1.3899(13) .
C3 C4 1.3843(13) .
C3 H3 0.9300 .
C4 C5 1.3898(14) .
C4 C7 1.5112(13) .
C5 C6 1.3811(14) .
C5 H5 0.9300 .
C6 H6 0.9300 .
